data_4344110
loop_
_publ_author_name
'Henriques, Margarida S.'
'Gorbunov, Denis I.'
'Waerenborgh, Jo\~ao C'
'Pasturel, Mathieu'
'Andreev, Alexander V.'
'Du\<sek, Michal'
'Skourski, Yurii'
'Havela, Ladislav'
'Gon\,calves, Ant\'onio P'

_publ_section_title
;
 Synthesis and Structural/Physical Properties of U3Fe2Ge7: A
 Single-Crystal Study.
;
_journal_issue 19
_journal_name_full 'Inorganic chemistry'
_journal_page_first 9646
_journal_page_last 9655
_journal_paper_doi 10.1021/acs.inorgchem.5b01736
_journal_volume 54
_journal_year 2015
_chemical_formula_moiety 'Fe2 Ge7 U3'
_chemical_formula_sum 'Fe2 Ge7 U3'
_chemical_formula_weight 1333.9
_chemical_name_systematic ' ?'
_space_group_IT_number 65
_symmetry_cell_setting orthorhombic
_symmetry_Int_Tables_number 65
_symmetry_space_group_name_Hall '-C 2 2'
_symmetry_space_group_name_H-M 'C m m m'
_cell_angle_alpha 90
_cell_angle_beta 90
_cell_angle_gamma 90
_cell_formula_units_Z 2
_cell_length_a 4.1666(4)
_cell_length_b 24.982(2)
_cell_length_c 4.1557(3)
_cell_measurement_reflns_used 2083
_cell_measurement_temperature 293
_cell_measurement_theta_max 28.97
_cell_measurement_theta_min 3.21
_cell_volume 432.57(6)
_computing_cell_refinement
;
CrysAlisPro, Agilent Technologies,
Version 1.171.37.34 (release 22-05-2014 CrysAlis171 .NET)
(compiled May 22 2014,16:03:01)
;
_computing_data_collection
;
CrysAlisPro, Agilent Technologies,
Version 1.171.37.34 (release 22-05-2014 CrysAlis171 .NET)
(compiled May 22 2014,16:03:01)
;
_computing_data_reduction
;
CrysAlisPro, Agilent Technologies,
Version 1.171.37.34 (release 22-05-2014 CrysAlis171 .NET)
(compiled May 22 2014,16:03:01)
;
_diffrn_ambient_temperature 293
_diffrn_detector 'CCD plate'
_diffrn_detector_area_resol_mean 10.3745
_diffrn_measured_fraction_theta_full 0.98
_diffrn_measured_fraction_theta_max 0.97
_diffrn_measurement_device 'four-circle diffractometer'
_diffrn_measurement_device_type 'Xcalibur, Atlas, Gemini ultra'
_diffrn_measurement_method '\w scans'
_diffrn_radiation_monochromator graphite
_diffrn_radiation_probe x-ray
_diffrn_radiation_source 'X-ray tube'
_diffrn_radiation_type 'Mo K\a'
_diffrn_radiation_wavelength 0.71073
_diffrn_reflns_av_R_equivalents 0.077
_diffrn_reflns_av_unetI/netI 0.028
_diffrn_reflns_limit_h_max 5
_diffrn_reflns_limit_h_min -5
_diffrn_reflns_limit_k_max 31
_diffrn_reflns_limit_k_min -31
_diffrn_reflns_limit_l_max 5
_diffrn_reflns_limit_l_min -5
_diffrn_reflns_number 3811
_diffrn_reflns_reduction_process
;
Integration of the CCD images was done by program CrysAlisPro
(Agilent Technologies, 2010).
;
_diffrn_reflns_theta_full 28.9
_diffrn_reflns_theta_max 29.11
_diffrn_reflns_theta_min 3.26
_diffrn_source 'Enhance (Mo) X-ray Source'
_exptl_absorpt_coefficient_mu 83.011
_exptl_absorpt_correction_T_max 0.0603
_exptl_absorpt_correction_T_min 0.0131
_exptl_absorpt_correction_type gaussian
_exptl_absorpt_process_details Jana2006
_exptl_crystal_colour grey
_exptl_crystal_density_diffrn 10.2412
_exptl_crystal_description
;
;
_exptl_crystal_F_000 1104
_exptl_crystal_size_max 0.171
_exptl_crystal_size_mid 0.117
_exptl_crystal_size_min 0.068
_refine_diff_density_max 3.99
_refine_diff_density_min -3.33
_refine_ls_extinction_coef 510(80)
_refine_ls_extinction_method 'B-C type 1 Gaussian isotropic (Becker & Coppens, 1974)'
_refine_ls_goodness_of_fit_gt 1.79
_refine_ls_goodness_of_fit_ref 1.74
_refine_ls_number_constraints 0
_refine_ls_number_parameters 14
_refine_ls_number_reflns 370
_refine_ls_number_restraints 0
_refine_ls_R_factor_all 0.0416
_refine_ls_R_factor_gt 0.0379
_refine_ls_shift/su_max 0.0362
_refine_ls_shift/su_mean 0.0218
_refine_ls_structure_factor_coef Fsqd
_refine_ls_weighting_details w=1/(\s^2^(I)+0.0016I^2^)
_refine_ls_weighting_scheme sigma
_refine_ls_wR_factor_gt 0.1106
_refine_ls_wR_factor_ref 0.1123
_reflns_number_gt 343
_reflns_number_total 370
_reflns_threshold_expression I>3\s(I)
_cod_data_source_file ic5b01736_si_001.cif
_cod_data_source_block I
_cod_depositor_comments
;
The following automatic conversions were performed:

'_diffrn_radiation_probe' value 'X-ray' changed to 'x-ray' according
to
/usr/data/users/saulius/crontab/automatic-downloads/rss-feeds/ACS/lib/dictionaries/cif_core.dic
dictionary named 'cif_core.dic' version 2.4.2 from 2011-04-26.

'_exptl_absorpt_correction_type' value 'Gaussian' changed to
'gaussian' according to
/usr/data/users/saulius/crontab/automatic-downloads/rss-feeds/ACS/lib/dictionaries/cif_core.dic
dictionary named 'cif_core.dic' version 2.4.2 from 2011-04-26.

Automatic conversion script
Id: cif_fix_values 3271 2015-04-21 07:52:19Z andrius 

 Adding full bibliography for 4344110.cif.
;
_cod_original_sg_symbol_Hall '-C -2x;-2y;-2z'
_cod_database_code 4344110

loop_
_space_group_symop_id
_space_group_symop_operation_xyz
1 x,y,z
2 -x,-y,z
3 -x,y,-z
4 x,-y,-z
5 -x,-y,-z
6 x,y,-z
7 x,-y,z
8 -x,y,z
9 x+1/2,y+1/2,z
10 -x+1/2,-y+1/2,z
11 -x+1/2,y+1/2,-z
12 x+1/2,-y+1/2,-z
13 -x+1/2,-y+1/2,-z
14 x+1/2,y+1/2,-z
15 x+1/2,-y+1/2,z
16 -x+1/2,y+1/2,z

loop_
_atom_site_label
_atom_site_type_symbol
_atom_site_fract_x
_atom_site_fract_y
_atom_site_fract_z
_atom_site_adp_type
_atom_site_U_iso_or_equiv
_atom_site_site_symmetry_multiplicity
_atom_site_occupancy
_atom_site_calc_flag
U1 U 0 0 0 Uiso 0.0059(4) 2 1 d
U2 U 0 0.31640(4) 0.5 Uiso 0.0074(4) 4 1 d
Ge1 Ge 0.5 0 0.5 Uiso 0.0092(8) 2 1 d
Ge2 Ge 0 0.22070(11) 0 Uiso 0.0087(6) 4 1 d
Ge3 Ge 0 0.41286(12) 0 Uiso 0.0112(7) 4 1 d
Ge4 Ge 0 0.08727(12) 0.5 Uiso 0.0100(6) 4 1 d
Fe1 Fe 0 0.12817(16) 0 Uiso 0.0105(8) 4 1 d

loop_
_atom_type_symbol
_atom_type_scat_dispersion_real
_atom_type_scat_dispersion_imag
_atom_type_scat_source
Fe 0.3463 0.8444 'International Tables Vol C tables 4.2.6.8 and 6.1.1.1'
Ge 0.1547 1.8001 'International Tables Vol C tables 4.2.6.8 and 6.1.1.1'
U -9.6767 9.6646 'International Tables Vol C tables 4.2.6.8 and 6.1.1.1'

loop_
_exptl_crystal_face_index_h
_exptl_crystal_face_index_k
_exptl_crystal_face_index_l
_exptl_crystal_face_perp_dist
-17 -27 -3 0.041
1 21 6 0.0712
-13 -30 -28 0.0744
1 21 -3 0.0337
-1 18 -1 0.0486
-2 23 1 0.072
10 -13 -10 0.0683
20 30 19 0.041
3 -24 -4 0.0633
-13 -26 2 0.0574
-1 -34 1 0.0296
0 35 0 0.046
2 33 -2 0.0288
-1 -33 -2 0.0432
-4 -27 0 0.036
4 21 10 0.0611
5 -20 4 0.0668

loop_
_geom_angle_atom_site_label_1
_geom_angle_atom_site_label_2
_geom_angle_atom_site_label_3
_geom_angle_site_symmetry_1
_geom_angle_site_symmetry_3
_geom_angle
Ge1 U1 Ge1 1_454 1_455 89.850(7)
Ge1 U1 Ge1 1_454 1_554 90.150(7)
Ge1 U1 Ge1 1_454 . 180.0(5)
Ge1 U1 Ge3 1_454 9_445 60.69(2)
Ge1 U1 Ge3 1_454 9_545 119.31(2)
Ge1 U1 Ge3 1_454 10_455 60.69(2)
Ge1 U1 Ge3 1_454 10_555 119.31(2)
Ge1 U1 Ge4 1_454 1_554 60.84(2)
Ge1 U1 Ge4 1_454 . 119.16(2)
Ge1 U1 Ge4 1_454 2_554 60.84(2)
Ge1 U1 Ge4 1_454 2_555 119.16(2)
Ge1 U1 Fe1 1_454 . 90
Ge1 U1 Fe1 1_454 2_555 90
Ge1 U1 Ge1 1_455 1_554 180.0(5)
Ge1 U1 Ge1 1_455 . 90.150(7)
Ge1 U1 Ge3 1_455 9_445 60.69(2)
Ge1 U1 Ge3 1_455 9_545 119.31(2)
Ge1 U1 Ge3 1_455 10_455 60.69(2)
Ge1 U1 Ge3 1_455 10_555 119.31(2)
Ge1 U1 Ge4 1_455 1_554 119.16(2)
Ge1 U1 Ge4 1_455 . 60.84(2)
Ge1 U1 Ge4 1_455 2_554 119.16(2)
Ge1 U1 Ge4 1_455 2_555 60.84(2)
Ge1 U1 Fe1 1_455 . 90
Ge1 U1 Fe1 1_455 2_555 90
Ge1 U1 Ge1 1_554 . 89.850(7)
Ge1 U1 Ge3 1_554 9_445 119.31(2)
Ge1 U1 Ge3 1_554 9_545 60.69(2)
Ge1 U1 Ge3 1_554 10_455 119.31(2)
Ge1 U1 Ge3 1_554 10_555 60.69(2)
Ge1 U1 Ge4 1_554 1_554 60.84(2)
Ge1 U1 Ge4 1_554 . 119.16(2)
Ge1 U1 Ge4 1_554 2_554 60.84(2)
Ge1 U1 Ge4 1_554 2_555 119.16(2)
Ge1 U1 Fe1 1_554 . 90
Ge1 U1 Fe1 1_554 2_555 90
Ge1 U1 Ge3 . 9_445 119.31(2)
Ge1 U1 Ge3 . 9_545 60.69(2)
Ge1 U1 Ge3 . 10_455 119.31(2)
Ge1 U1 Ge3 . 10_555 60.69(2)
Ge1 U1 Ge4 . 1_554 119.16(2)
Ge1 U1 Ge4 . . 60.84(2)
Ge1 U1 Ge4 . 2_554 119.16(2)
Ge1 U1 Ge4 . 2_555 60.84(2)
Ge1 U1 Fe1 . . 90
Ge1 U1 Fe1 . 2_555 90
Ge3 U1 Ge3 9_445 9_545 87.48(5)
Ge3 U1 Ge3 9_445 10_455 92.52(5)
Ge3 U1 Ge3 9_445 10_555 180.0(5)
Ge3 U1 Ge4 9_445 1_554 121.53(3)
Ge3 U1 Ge4 9_445 . 121.53(3)
Ge3 U1 Ge4 9_445 2_554 58.47(3)
Ge3 U1 Ge4 9_445 2_555 58.47(3)
Ge3 U1 Fe1 9_445 . 136.26(4)
Ge3 U1 Fe1 9_445 2_555 43.74(4)
Ge3 U1 Ge3 9_545 10_455 180.0(5)
Ge3 U1 Ge3 9_545 10_555 92.52(5)
Ge3 U1 Ge4 9_545 1_554 121.53(3)
Ge3 U1 Ge4 9_545 . 121.53(3)
Ge3 U1 Ge4 9_545 2_554 58.47(3)
Ge3 U1 Ge4 9_545 2_555 58.47(3)
Ge3 U1 Fe1 9_545 . 136.26(4)
Ge3 U1 Fe1 9_545 2_555 43.74(4)
Ge3 U1 Ge3 10_455 10_555 87.48(5)
Ge3 U1 Ge4 10_455 1_554 58.47(3)
Ge3 U1 Ge4 10_455 . 58.47(3)
Ge3 U1 Ge4 10_455 2_554 121.53(3)
Ge3 U1 Ge4 10_455 2_555 121.53(3)
Ge3 U1 Fe1 10_455 . 43.74(4)
Ge3 U1 Fe1 10_455 2_555 136.26(4)
Ge3 U1 Ge4 10_555 1_554 58.47(3)
Ge3 U1 Ge4 10_555 . 58.47(3)
Ge3 U1 Ge4 10_555 2_554 121.53(3)
Ge3 U1 Ge4 10_555 2_555 121.53(3)
Ge3 U1 Fe1 10_555 . 43.74(4)
Ge3 U1 Fe1 10_555 2_555 136.26(4)
Ge4 U1 Ge4 1_554 . 87.25(5)
Ge4 U1 Ge4 1_554 2_554 92.75(5)
Ge4 U1 Ge4 1_554 2_555 180.0(5)
Ge4 U1 Fe1 1_554 . 43.62(4)
Ge4 U1 Fe1 1_554 2_555 136.38(4)
Ge4 U1 Ge4 . 2_554 180.0(5)
Ge4 U1 Ge4 . 2_555 92.75(5)
Ge4 U1 Fe1 . . 43.62(4)
Ge4 U1 Fe1 . 2_555 136.38(4)
Ge4 U1 Ge4 2_554 2_555 87.25(5)
Ge4 U1 Fe1 2_554 . 136.38(4)
Ge4 U1 Fe1 2_554 2_555 43.62(4)
Ge4 U1 Fe1 2_555 . 136.38(4)
Ge4 U1 Fe1 2_555 2_555 43.62(4)
Fe1 U1 Fe1 . 2_555 180.0(5)
Ge2 U2 Ge2 . 1_556 81.99(5)
Ge2 U2 Ge2 . 10_455 48.04(4)
Ge2 U2 Ge2 . 10_456 102.42(5)
Ge2 U2 Ge2 . 10_555 48.04(4)
Ge2 U2 Ge2 . 10_556 102.42(5)
Ge2 U2 Ge3 . . 98.24(5)
Ge2 U2 Ge3 . 1_556 179.78(5)
Ge2 U2 Ge4 . 10_455 124.80(3)
Ge2 U2 Ge4 . 10_555 124.80(3)
Ge2 U2 Fe1 . 10_455 84.39(6)
Ge2 U2 Fe1 . 10_456 137.78(5)
Ge2 U2 Fe1 . 10_555 84.39(6)
Ge2 U2 Fe1 . 10_556 137.78(5)
Ge2 U2 Ge2 1_556 10_455 102.42(5)
Ge2 U2 Ge2 1_556 10_456 48.04(4)
Ge2 U2 Ge2 1_556 10_555 102.42(5)
Ge2 U2 Ge2 1_556 10_556 48.04(4)
Ge2 U2 Ge3 1_556 . 179.78(5)
Ge2 U2 Ge3 1_556 1_556 98.24(5)
Ge2 U2 Ge4 1_556 10_455 124.80(3)
Ge2 U2 Ge4 1_556 10_555 124.80(3)
Ge2 U2 Fe1 1_556 10_455 137.78(5)
Ge2 U2 Fe1 1_556 10_456 84.39(6)
Ge2 U2 Fe1 1_556 10_555 137.78(5)
Ge2 U2 Fe1 1_556 10_556 84.39(6)
Ge2 U2 Ge2 10_455 10_456 84.68(2)
Ge2 U2 Ge2 10_455 10_555 84.96(2)
Ge2 U2 Ge2 10_455 10_556 145.03(8)
Ge2 U2 Ge3 10_455 . 77.74(5)
Ge2 U2 Ge3 10_455 1_556 131.87(5)
Ge2 U2 Ge4 10_455 10_455 77.59(5)
Ge2 U2 Ge4 10_455 10_555 132.00(4)
Ge2 U2 Fe1 10_455 10_455 42.69(8)
Ge2 U2 Fe1 10_455 10_456 97.22(3)
Ge2 U2 Fe1 10_455 10_555 97.48(3)
Ge2 U2 Fe1 10_455 10_556 172.28(9)
Ge2 U2 Ge2 10_456 10_555 145.03(8)
Ge2 U2 Ge2 10_456 10_556 84.96(2)
Ge2 U2 Ge3 10_456 . 131.87(5)
Ge2 U2 Ge3 10_456 1_556 77.74(5)
Ge2 U2 Ge4 10_456 10_455 77.59(5)
Ge2 U2 Ge4 10_456 10_555 132.00(4)
Ge2 U2 Fe1 10_456 10_455 97.22(3)
Ge2 U2 Fe1 10_456 10_456 42.69(8)
Ge2 U2 Fe1 10_456 10_555 172.28(9)
Ge2 U2 Fe1 10_456 10_556 97.48(3)
Ge2 U2 Ge2 10_555 10_556 84.68(2)
Ge2 U2 Ge3 10_555 . 77.74(5)
Ge2 U2 Ge3 10_555 1_556 131.87(5)
Ge2 U2 Ge4 10_555 10_455 132.00(4)
Ge2 U2 Ge4 10_555 10_555 77.59(5)
Ge2 U2 Fe1 10_555 10_455 97.48(3)
Ge2 U2 Fe1 10_555 10_456 172.28(9)
Ge2 U2 Fe1 10_555 10_555 42.69(8)
Ge2 U2 Fe1 10_555 10_556 97.22(3)
Ge2 U2 Ge3 10_556 . 131.87(5)
Ge2 U2 Ge3 10_556 1_556 77.74(5)
Ge2 U2 Ge4 10_556 10_455 132.00(4)
Ge2 U2 Ge4 10_556 10_555 77.59(5)
Ge2 U2 Fe1 10_556 10_455 172.28(9)
Ge2 U2 Fe1 10_556 10_456 97.48(3)
Ge2 U2 Fe1 10_556 10_555 97.22(3)
Ge2 U2 Fe1 10_556 10_556 42.69(8)
Ge3 U2 Ge3 . 1_556 81.54(5)
Ge3 U2 Ge4 . 10_455 55.07(3)
Ge3 U2 Ge4 . 10_555 55.07(3)
Ge3 U2 Fe1 . 10_455 42.29(5)
Ge3 U2 Fe1 . 10_456 95.44(6)
Ge3 U2 Fe1 . 10_555 42.29(5)
Ge3 U2 Fe1 . 10_556 95.44(6)
Ge3 U2 Ge4 1_556 10_455 55.07(3)
Ge3 U2 Ge4 1_556 10_555 55.07(3)
Ge3 U2 Fe1 1_556 10_455 95.44(6)
Ge3 U2 Fe1 1_556 10_456 42.29(5)
Ge3 U2 Fe1 1_556 10_555 95.44(6)
Ge3 U2 Fe1 1_556 10_556 42.29(5)
Ge4 U2 Ge4 10_455 10_555 81.77(5)
Ge4 U2 Fe1 10_455 10_455 42.16(5)
Ge4 U2 Fe1 10_455 10_456 42.16(5)
Ge4 U2 Fe1 10_455 10_555 95.59(6)
Ge4 U2 Fe1 10_455 10_556 95.59(6)
Ge4 U2 Fe1 10_555 10_455 95.59(6)
Ge4 U2 Fe1 10_555 10_456 95.59(6)
Ge4 U2 Fe1 10_555 10_555 42.16(5)
Ge4 U2 Fe1 10_555 10_556 42.16(5)
Fe1 U2 Fe1 10_455 10_456 79.43(4)
Fe1 U2 Fe1 10_455 10_555 79.68(4)
Fe1 U2 Fe1 10_455 10_556 129.59(9)
Fe1 U2 Fe1 10_456 10_555 129.59(9)
Fe1 U2 Fe1 10_456 10_556 79.68(4)
Fe1 U2 Fe1 10_555 10_556 79.43(4)
U1 Ge1 U1 . 1_556 89.850(7)
U1 Ge1 U1 . 1_655 90.150(7)
U1 Ge1 U1 . 1_656 180.0(5)
U1 Ge1 Ge3 . 9_545 60.82(2)
U1 Ge1 Ge3 . 9_546 119.18(2)
U1 Ge1 Ge3 . 10_555 60.82(2)
U1 Ge1 Ge3 . 10_556 119.18(2)
U1 Ge1 Ge4 . . 60.72(2)
U1 Ge1 Ge4 . 1_655 119.28(2)
U1 Ge1 Ge4 . 2_555 60.72(2)
U1 Ge1 Ge4 . 2_655 119.28(2)
U1 Ge1 U1 1_556 1_655 180.0(5)
U1 Ge1 U1 1_556 1_656 90.150(7)
U1 Ge1 Ge3 1_556 9_545 119.18(2)
U1 Ge1 Ge3 1_556 9_546 60.82(2)
U1 Ge1 Ge3 1_556 10_555 119.18(2)
U1 Ge1 Ge3 1_556 10_556 60.82(2)
U1 Ge1 Ge4 1_556 . 60.72(2)
U1 Ge1 Ge4 1_556 1_655 119.28(2)
U1 Ge1 Ge4 1_556 2_555 60.72(2)
U1 Ge1 Ge4 1_556 2_655 119.28(2)
U1 Ge1 U1 1_655 1_656 89.850(7)
U1 Ge1 Ge3 1_655 9_545 60.82(2)
U1 Ge1 Ge3 1_655 9_546 119.18(2)
U1 Ge1 Ge3 1_655 10_555 60.82(2)
U1 Ge1 Ge3 1_655 10_556 119.18(2)
U1 Ge1 Ge4 1_655 . 119.28(2)
U1 Ge1 Ge4 1_655 1_655 60.72(2)
U1 Ge1 Ge4 1_655 2_555 119.28(2)
U1 Ge1 Ge4 1_655 2_655 60.72(2)
U1 Ge1 Ge3 1_656 9_545 119.18(2)
U1 Ge1 Ge3 1_656 9_546 60.82(2)
U1 Ge1 Ge3 1_656 10_555 119.18(2)
U1 Ge1 Ge3 1_656 10_556 60.82(2)
U1 Ge1 Ge4 1_656 . 119.28(2)
U1 Ge1 Ge4 1_656 1_655 60.72(2)
U1 Ge1 Ge4 1_656 2_555 119.28(2)
U1 Ge1 Ge4 1_656 2_655 60.72(2)
Ge3 Ge1 Ge3 9_545 9_546 87.33(5)
Ge3 Ge1 Ge3 9_545 10_555 92.67(5)
Ge3 Ge1 Ge3 9_545 10_556 180.0(5)
Ge3 Ge1 Ge4 9_545 . 121.53(3)
Ge3 Ge1 Ge4 9_545 1_655 121.53(3)
Ge3 Ge1 Ge4 9_545 2_555 58.47(3)
Ge3 Ge1 Ge4 9_545 2_655 58.47(3)
Ge3 Ge1 Ge3 9_546 10_555 180.0(5)
Ge3 Ge1 Ge3 9_546 10_556 92.67(5)
Ge3 Ge1 Ge4 9_546 . 121.53(3)
Ge3 Ge1 Ge4 9_546 1_655 121.53(3)
Ge3 Ge1 Ge4 9_546 2_555 58.47(3)
Ge3 Ge1 Ge4 9_546 2_655 58.47(3)
Ge3 Ge1 Ge3 10_555 10_556 87.33(5)
Ge3 Ge1 Ge4 10_555 . 58.47(3)
Ge3 Ge1 Ge4 10_555 1_655 58.47(3)
Ge3 Ge1 Ge4 10_555 2_555 121.53(3)
Ge3 Ge1 Ge4 10_555 2_655 121.53(3)
Ge3 Ge1 Ge4 10_556 . 58.47(3)
Ge3 Ge1 Ge4 10_556 1_655 58.47(3)
Ge3 Ge1 Ge4 10_556 2_555 121.53(3)
Ge3 Ge1 Ge4 10_556 2_655 121.53(3)
Ge4 Ge1 Ge4 . 1_655 87.40(5)
Ge4 Ge1 Ge4 . 2_555 92.60(5)
Ge4 Ge1 Ge4 . 2_655 180.0(5)
Ge4 Ge1 Ge4 1_655 2_555 180.0(5)
Ge4 Ge1 Ge4 1_655 2_655 92.60(5)
Ge4 Ge1 Ge4 2_555 2_655 87.40(5)
U2 Ge2 U2 1_554 . 81.99(7)
U2 Ge2 U2 1_554 10_454 77.58(3)
U2 Ge2 U2 1_554 10_455 131.96(5)
U2 Ge2 U2 1_554 10_554 77.58(3)
U2 Ge2 U2 1_554 10_555 131.96(5)
U2 Ge2 Ge2 1_554 10_455 64.28(6)
U2 Ge2 Ge2 1_554 10_555 64.28(6)
U2 Ge2 Fe1 1_554 . 139.01(4)
U2 Ge2 U2 . 10_454 131.96(5)
U2 Ge2 U2 . 10_455 77.58(3)
U2 Ge2 U2 . 10_554 131.96(5)
U2 Ge2 U2 . 10_555 77.58(3)
U2 Ge2 Ge2 . 10_455 64.28(6)
U2 Ge2 Ge2 . 10_555 64.28(6)
U2 Ge2 Fe1 . . 139.01(4)
U2 Ge2 U2 10_454 10_455 84.68(3)
U2 Ge2 U2 10_454 10_554 84.96(3)
U2 Ge2 U2 10_454 10_555 145.03(10)
U2 Ge2 Ge2 10_454 10_455 67.68(4)
U2 Ge2 Ge2 10_454 10_555 136.49(4)
U2 Ge2 Fe1 10_454 . 72.52(5)
U2 Ge2 U2 10_455 10_554 145.03(10)
U2 Ge2 U2 10_455 10_555 84.96(3)
U2 Ge2 Ge2 10_455 10_455 67.68(4)
U2 Ge2 Ge2 10_455 10_555 136.49(4)
U2 Ge2 Fe1 10_455 . 72.52(5)
U2 Ge2 U2 10_554 10_555 84.68(3)
U2 Ge2 Ge2 10_554 10_455 136.49(4)
U2 Ge2 Ge2 10_554 10_555 67.68(4)
U2 Ge2 Fe1 10_554 . 72.52(5)
U2 Ge2 Ge2 10_555 10_455 136.49(4)
U2 Ge2 Ge2 10_555 10_555 67.68(4)
U2 Ge2 Fe1 10_555 . 72.52(5)
Ge2 Ge2 Ge2 10_455 10_555 109.81(13)
Ge2 Ge2 Fe1 10_455 . 125.10(7)
Ge2 Ge2 Fe1 10_555 . 125.10(7)
U1 Ge3 U1 9_455 9_555 87.48(8)
U1 Ge3 U2 9_455 1_554 123.172(8)
U1 Ge3 U2 9_455 . 123.172(8)
U1 Ge3 Ge1 9_455 9_454 58.49(5)
U1 Ge3 Ge1 9_455 9_455 58.49(5)
U1 Ge3 Ge4 9_455 10_454 60.74(5)
U1 Ge3 Ge4 9_455 10_455 60.74(5)
U1 Ge3 Ge4 9_455 10_554 119.36(8)
U1 Ge3 Ge4 9_455 10_555 119.36(8)
U1 Ge3 Fe1 9_455 10_455 72.45(9)
U1 Ge3 Fe1 9_455 10_555 159.93(13)
U1 Ge3 U2 9_555 1_554 123.172(8)
U1 Ge3 U2 9_555 . 123.172(8)
U1 Ge3 Ge1 9_555 9_454 58.49(5)
U1 Ge3 Ge1 9_555 9_455 58.49(5)
U1 Ge3 Ge4 9_555 10_454 119.36(8)
U1 Ge3 Ge4 9_555 10_455 119.36(8)
U1 Ge3 Ge4 9_555 10_554 60.74(5)
U1 Ge3 Ge4 9_555 10_555 60.74(5)
U1 Ge3 Fe1 9_555 10_455 159.93(13)
U1 Ge3 Fe1 9_555 10_555 72.45(9)
U2 Ge3 U2 1_554 . 81.54(7)
U2 Ge3 Ge1 1_554 9_454 95.564(13)
U2 Ge3 Ge1 1_554 9_455 177.11(7)
U2 Ge3 Ge4 1_554 10_454 62.48(6)
U2 Ge3 Ge4 1_554 10_455 117.41(8)
U2 Ge3 Ge4 1_554 10_554 62.48(6)
U2 Ge3 Ge4 1_554 10_555 117.41(8)
U2 Ge3 Fe1 1_554 10_455 70.47(8)
U2 Ge3 Fe1 1_554 10_555 70.47(8)
U2 Ge3 Ge1 . 9_454 177.11(7)
U2 Ge3 Ge1 . 9_455 95.564(13)
U2 Ge3 Ge4 . 10_454 117.41(8)
U2 Ge3 Ge4 . 10_455 62.48(6)
U2 Ge3 Ge4 . 10_554 117.41(8)
U2 Ge3 Ge4 . 10_555 62.48(6)
U2 Ge3 Fe1 . 10_455 70.47(8)
U2 Ge3 Fe1 . 10_555 70.47(8)
Ge1 Ge3 Ge1 9_454 9_455 87.33(8)
Ge1 Ge3 Ge4 9_454 10_454 60.87(5)
Ge1 Ge3 Ge4 9_454 10_455 119.23(8)
Ge1 Ge3 Ge4 9_454 10_554 60.87(5)
Ge1 Ge3 Ge4 9_454 10_555 119.23(8)
Ge1 Ge3 Fe1 9_454 10_455 108.62(7)
Ge1 Ge3 Fe1 9_454 10_555 108.62(7)
Ge1 Ge3 Ge4 9_455 10_454 119.23(8)
Ge1 Ge3 Ge4 9_455 10_455 60.87(5)
Ge1 Ge3 Ge4 9_455 10_554 119.23(8)
Ge1 Ge3 Ge4 9_455 10_555 60.87(5)
Ge1 Ge3 Fe1 9_455 10_455 108.62(7)
Ge1 Ge3 Fe1 9_455 10_555 108.62(7)
Ge4 Ge3 Ge4 10_454 10_455 89.850(7)
Ge4 Ge3 Ge4 10_454 10_554 90.150(7)
Ge4 Ge3 Ge4 10_454 10_555 179.87(14)
Ge4 Ge3 Fe1 10_454 10_455 50.52(5)
Ge4 Ge3 Fe1 10_454 10_555 129.41(8)
Ge4 Ge3 Ge4 10_455 10_554 179.87(14)
Ge4 Ge3 Ge4 10_455 10_555 90.150(7)
Ge4 Ge3 Fe1 10_455 10_455 50.52(5)
Ge4 Ge3 Fe1 10_455 10_555 129.41(8)
Ge4 Ge3 Ge4 10_554 10_555 89.850(7)
Ge4 Ge3 Fe1 10_554 10_455 129.41(8)
Ge4 Ge3 Fe1 10_554 10_555 50.52(5)
Ge4 Ge3 Fe1 10_555 10_455 129.41(8)
Ge4 Ge3 Fe1 10_555 10_555 50.52(5)
Fe1 Ge3 Fe1 10_455 10_555 127.61(18)
U1 Ge4 U1 . 1_556 87.25(8)
U1 Ge4 U2 . 10_455 123.182(8)
U1 Ge4 U2 . 10_555 123.182(8)
U1 Ge4 Ge1 . 1_455 58.44(4)
U1 Ge4 Ge1 . . 58.44(4)
U1 Ge4 Ge3 . 10_455 60.79(5)
U1 Ge4 Ge3 . 10_456 119.10(8)
U1 Ge4 Ge3 . 10_555 60.79(5)
U1 Ge4 Ge3 . 10_556 119.10(8)
U1 Ge4 Fe1 . . 72.56(9)
U1 Ge4 Fe1 . 1_556 159.80(13)
U1 Ge4 U2 1_556 10_455 123.182(8)
U1 Ge4 U2 1_556 10_555 123.182(8)
U1 Ge4 Ge1 1_556 1_455 58.44(4)
U1 Ge4 Ge1 1_556 . 58.44(4)
U1 Ge4 Ge3 1_556 10_455 119.10(8)
U1 Ge4 Ge3 1_556 10_456 60.79(5)
U1 Ge4 Ge3 1_556 10_555 119.10(8)
U1 Ge4 Ge3 1_556 10_556 60.79(5)
U1 Ge4 Fe1 1_556 . 159.80(13)
U1 Ge4 Fe1 1_556 1_556 72.56(9)
U2 Ge4 U2 10_455 10_555 81.77(7)
U2 Ge4 Ge1 10_455 1_455 95.419(14)
U2 Ge4 Ge1 10_455 . 177.19(7)
U2 Ge4 Ge3 10_455 10_455 62.45(6)
U2 Ge4 Ge3 10_455 10_456 62.45(6)
U2 Ge4 Ge3 10_455 10_555 117.66(8)
U2 Ge4 Ge3 10_455 10_556 117.66(8)
U2 Ge4 Fe1 10_455 . 70.51(8)
U2 Ge4 Fe1 10_455 1_556 70.51(8)
U2 Ge4 Ge1 10_555 1_455 177.19(7)
U2 Ge4 Ge1 10_555 . 95.419(14)
U2 Ge4 Ge3 10_555 10_455 117.66(8)
U2 Ge4 Ge3 10_555 10_456 117.66(8)
U2 Ge4 Ge3 10_555 10_555 62.45(6)
U2 Ge4 Ge3 10_555 10_556 62.45(6)
U2 Ge4 Fe1 10_555 . 70.51(8)
U2 Ge4 Fe1 10_555 1_556 70.51(8)
Ge1 Ge4 Ge1 1_455 . 87.40(8)
Ge1 Ge4 Ge3 1_455 10_455 60.66(5)
Ge1 Ge4 Ge3 1_455 10_456 60.66(5)
Ge1 Ge4 Ge3 1_455 10_555 119.23(8)
Ge1 Ge4 Ge3 1_455 10_556 119.23(8)
Ge1 Ge4 Fe1 1_455 . 108.60(7)
Ge1 Ge4 Fe1 1_455 1_556 108.60(7)
Ge1 Ge4 Ge3 . 10_455 119.23(8)
Ge1 Ge4 Ge3 . 10_456 119.23(8)
Ge1 Ge4 Ge3 . 10_555 60.66(5)
Ge1 Ge4 Ge3 . 10_556 60.66(5)
Ge1 Ge4 Fe1 . . 108.60(7)
Ge1 Ge4 Fe1 . 1_556 108.60(7)
Ge3 Ge4 Ge3 10_455 10_456 89.850(7)
Ge3 Ge4 Ge3 10_455 10_555 90.150(7)
Ge3 Ge4 Ge3 10_455 10_556 179.87(14)
Ge3 Ge4 Fe1 10_455 . 50.71(5)
Ge3 Ge4 Fe1 10_455 1_556 129.36(7)
Ge3 Ge4 Ge3 10_456 10_555 179.87(14)
Ge3 Ge4 Ge3 10_456 10_556 90.150(7)
Ge3 Ge4 Fe1 10_456 . 129.36(7)
Ge3 Ge4 Fe1 10_456 1_556 50.71(5)
Ge3 Ge4 Ge3 10_555 10_556 89.850(7)
Ge3 Ge4 Fe1 10_555 . 50.71(5)
Ge3 Ge4 Fe1 10_555 1_556 129.36(7)
Ge3 Ge4 Fe1 10_556 . 129.36(7)
Ge3 Ge4 Fe1 10_556 1_556 50.71(5)
Fe1 Ge4 Fe1 . 1_556 127.64(18)
U1 Fe1 U2 . 10_454 115.20(6)
U1 Fe1 U2 . 10_455 115.20(6)
U1 Fe1 U2 . 10_554 115.20(6)
U1 Fe1 U2 . 10_555 115.20(6)
U1 Fe1 Ge2 . . 180.0(5)
U1 Fe1 Ge3 . 10_455 63.81(11)
U1 Fe1 Ge3 . 10_555 63.81(11)
U1 Fe1 Ge4 . 1_554 63.82(11)
U1 Fe1 Ge4 . . 63.82(11)
U2 Fe1 U2 10_454 10_455 79.43(5)
U2 Fe1 U2 10_454 10_554 79.68(5)
U2 Fe1 U2 10_454 10_555 129.59(13)
U2 Fe1 Ge2 10_454 . 64.80(6)
U2 Fe1 Ge3 10_454 10_455 67.24(5)
U2 Fe1 Ge3 10_454 10_555 139.713(11)
U2 Fe1 Ge4 10_454 1_554 67.33(5)
U2 Fe1 Ge4 10_454 . 139.578(11)
U2 Fe1 U2 10_455 10_554 129.59(13)
U2 Fe1 U2 10_455 10_555 79.68(5)
U2 Fe1 Ge2 10_455 . 64.80(6)
U2 Fe1 Ge3 10_455 10_455 67.24(5)
U2 Fe1 Ge3 10_455 10_555 139.713(11)
U2 Fe1 Ge4 10_455 1_554 139.578(11)
U2 Fe1 Ge4 10_455 . 67.33(5)
U2 Fe1 U2 10_554 10_555 79.43(5)
U2 Fe1 Ge2 10_554 . 64.80(6)
U2 Fe1 Ge3 10_554 10_455 139.713(11)
U2 Fe1 Ge3 10_554 10_555 67.24(5)
U2 Fe1 Ge4 10_554 1_554 67.33(5)
U2 Fe1 Ge4 10_554 . 139.578(11)
U2 Fe1 Ge2 10_555 . 64.80(6)
U2 Fe1 Ge3 10_555 10_455 139.713(11)
U2 Fe1 Ge3 10_555 10_555 67.24(5)
U2 Fe1 Ge4 10_555 1_554 139.578(11)
U2 Fe1 Ge4 10_555 . 67.33(5)
Ge2 Fe1 Ge3 . 10_455 116.19(11)
Ge2 Fe1 Ge3 . 10_555 116.19(11)
Ge2 Fe1 Ge4 . 1_554 116.18(11)
Ge2 Fe1 Ge4 . . 116.18(11)
Ge3 Fe1 Ge3 10_455 10_555 127.6(2)
Ge3 Fe1 Ge4 10_455 1_554 78.77(8)
Ge3 Fe1 Ge4 10_455 . 78.77(8)
Ge3 Fe1 Ge4 10_555 1_554 78.77(8)
Ge3 Fe1 Ge4 10_555 . 78.77(8)
Ge4 Fe1 Ge4 1_554 . 127.6(2)

loop_
_geom_bond_atom_site_label_1
_geom_bond_atom_site_label_2
_geom_bond_site_symmetry_2
_geom_bond_distance
U1 Ge1 1_454 2.9424(4)
U1 Ge1 1_455 2.9424(4)
U1 Ge1 1_554 2.9424(4)
U1 Ge1 . 2.9424(4)
U1 Ge3 9_445 3.013(2)
U1 Ge3 9_545 3.013(2)
U1 Ge3 10_455 3.013(2)
U1 Ge3 10_555 3.013(2)
U1 Ge4 1_554 3.012(2)
U1 Ge4 . 3.012(2)
U1 Ge4 2_554 3.012(2)
U1 Ge4 2_555 3.012(2)
U1 Fe1 . 3.202(4)
U1 Fe1 2_555 3.202(4)
U2 Ge2 . 3.168(2)
U2 Ge2 1_556 3.168(2)
U2 Ge2 10_455 3.0849(9)
U2 Ge2 10_456 3.0849(9)
U2 Ge2 10_555 3.0849(9)
U2 Ge2 10_556 3.0849(9)
U2 Ge3 . 3.182(2)
U2 Ge3 1_556 3.182(2)
U2 Ge4 10_455 3.183(2)
U2 Ge4 10_555 3.183(2)
U2 Fe1 10_455 3.2520(17)
U2 Fe1 10_456 3.2520(17)
U2 Fe1 10_555 3.2520(17)
U2 Fe1 10_556 3.2520(17)
Ge1 Ge3 9_545 3.009(2)
Ge1 Ge3 9_546 3.009(2)
Ge1 Ge3 10_555 3.009(2)
Ge1 Ge3 10_556 3.009(2)
Ge1 Ge4 . 3.016(2)
Ge1 Ge4 1_655 3.016(2)
Ge1 Ge4 2_555 3.016(2)
Ge1 Ge4 2_655 3.016(2)
Ge2 Ge2 10_455 2.546(2)
Ge2 Ge2 10_555 2.546(2)
Ge2 Fe1 . 2.312(5)
Ge3 Ge4 10_454 2.9424(4)
Ge3 Ge4 10_455 2.9424(4)
Ge3 Ge4 10_554 2.9424(4)
Ge3 Ge4 10_555 2.9424(4)
Ge3 Fe1 10_455 2.322(2)
Ge3 Fe1 10_555 2.322(2)
Ge4 Fe1 . 2.315(2)
Ge4 Fe1 1_556 2.315(2)

loop_
_twin_individual_id
_twin_individual_mass_fraction_refined
_twin_individual_twin_matrix_11
_twin_individual_twin_matrix_12
_twin_individual_twin_matrix_13
_twin_individual_twin_matrix_21
_twin_individual_twin_matrix_22
_twin_individual_twin_matrix_23
_twin_individual_twin_matrix_31
_twin_individual_twin_matrix_32
_twin_individual_twin_matrix_33
1 0.92 1 0 0 0 1 0 0 0 1
2 0.08 0 0 1 0 1 0 -1 0 0
